data_4334609
loop_
_publ_author_name
'V. Georgantas'
'M. Menelaou'
'V. Psycharis'
'C. P. Raptopoulou'
'A. Terzis'
'V. Tangoulis'
'C. Mateescu'
'A. Salifoglou'

_publ_section_title
;
 Aromatic Chelator-Specific Lattice Architecture and Dimensionality in
 Binary and Ternary Cu(II)-Organophosphonate Materials
;
_journal_name_full 'Inorganic Chemistry'
_journal_page_first 4963
_journal_page_last 4976
_journal_paper_doi 10.1021/ic302598d
_journal_volume 52
_journal_year 2013
_chemical_formula_sum 'C28 H44 Cu2 N6 O14 P4'
_chemical_formula_weight 939.65
_chemical_name_systematic
;
 ?
;
_space_group_IT_number 14
_symmetry_cell_setting monoclinic
_symmetry_space_group_name_Hall '-P 2yn'
_symmetry_space_group_name_H-M 'P 1 21/n 1'
_atom_sites_solution_hydrogens geom
_atom_sites_solution_primary direct
_atom_sites_solution_secondary difmap
_audit_creation_method SHELXL-97
_cell_angle_alpha 90.00
_cell_angle_beta 108.2390(10)
_cell_angle_gamma 90.00
_cell_formula_units_Z 2
_cell_length_a 10.2947(2)
_cell_length_b 17.3151(3)
_cell_length_c 11.8645(2)
_cell_measurement_reflns_used 10115
_cell_measurement_temperature 293(2)
_cell_measurement_theta_max 71.79
_cell_measurement_theta_min 6.83
_cell_volume 2008.64(6)
_computing_cell_refinement 'CrystalClear, Rigaku MSC, 2005'
_computing_data_collection 'CrystalClear, Rigaku MSC, 2005'
_computing_data_reduction 'CrystalClear, Rigaku MSC, 2005'
_computing_structure_refinement 'SHELXL-97 (Sheldrick, 1997)'
_computing_structure_solution 'SHELXS-97 (Sheldrick, 1997)'
_diffrn_ambient_temperature 293(2)
_diffrn_measured_fraction_theta_full 0.975
_diffrn_measured_fraction_theta_max 0.975
_diffrn_measurement_device_type 'Rigaku R-AXIS SPIDER IPDS'
_diffrn_measurement_method '\q scans'
_diffrn_radiation_monochromator graphite
_diffrn_radiation_source 'fine-focus sealed tube'
_diffrn_radiation_type CuK\a
_diffrn_radiation_wavelength 1.54187
_diffrn_reflns_av_R_equivalents 0.0523
_diffrn_reflns_av_sigmaI/netI 0.0622
_diffrn_reflns_limit_h_max 11
_diffrn_reflns_limit_h_min -12
_diffrn_reflns_limit_k_max 19
_diffrn_reflns_limit_k_min -19
_diffrn_reflns_limit_l_max 11
_diffrn_reflns_limit_l_min -14
_diffrn_reflns_number 12084
_diffrn_reflns_theta_full 65.99
_diffrn_reflns_theta_max 65.99
_diffrn_reflns_theta_min 6.83
_exptl_absorpt_coefficient_mu 3.415
_exptl_absorpt_correction_T_max 1.000
_exptl_absorpt_correction_T_min 0.495
_exptl_absorpt_correction_type empirical
_exptl_absorpt_process_details 'CrystalClear, Rigaku MSC, 2005'
_exptl_crystal_colour green
_exptl_crystal_density_diffrn 1.554
_exptl_crystal_description parallelepiped
_exptl_crystal_F_000 968
_exptl_crystal_size_max 0.34
_exptl_crystal_size_mid 0.23
_exptl_crystal_size_min 0.08
_refine_diff_density_max 0.436
_refine_diff_density_min -0.383
_refine_diff_density_rms 0.074
_refine_ls_extinction_method none
_refine_ls_goodness_of_fit_ref 1.107
_refine_ls_hydrogen_treatment refall
_refine_ls_matrix_type full
_refine_ls_number_parameters 329
_refine_ls_number_reflns 3410
_refine_ls_number_restraints 0
_refine_ls_restrained_S_all 1.107
_refine_ls_R_factor_all 0.0547
_refine_ls_R_factor_gt 0.0359
_refine_ls_shift/su_max 0.000
_refine_ls_shift/su_mean 0.000
_refine_ls_structure_factor_coef Fsqd
_refine_ls_weighting_details 'calc w=1/[\s^2^(Fo^2^)+(0.0502P)^2^+0.0000P] where P=(Fo^2^+2Fc^2^)/3'
_refine_ls_weighting_scheme calc
_refine_ls_wR_factor_gt 0.0932
_refine_ls_wR_factor_ref 0.1059
_reflns_number_gt 2539
_reflns_number_total 3410
_reflns_threshold_expression >2sigma(I)
_cod_data_source_file ic302598d_si_005.cif
_cod_data_source_block compound2
_cod_database_code 4334609

loop_
_symmetry_equiv_pos_as_xyz
'x, y, z'
'-x+1/2, y+1/2, -z+1/2'
'-x, -y, -z'
'x-1/2, -y-1/2, z-1/2'

loop_
_atom_site_label
_atom_site_type_symbol
_atom_site_fract_x
_atom_site_fract_y
_atom_site_fract_z
_atom_site_U_iso_or_equiv
_atom_site_adp_type
_atom_site_occupancy
_atom_site_symmetry_multiplicity
_atom_site_calc_flag
_atom_site_refinement_flags
Cu Cu 0.10678(4) 0.11242(2) 0.66419(4) 0.03426(18) Uani 1 1 d .
P1 P -0.15840(7) 0.02852(4) 0.57374(7) 0.0318(2) Uani 1 1 d .
P2 P 0.34179(7) 0.04627(5) 0.85794(7) 0.0367(2) Uani 1 1 d .
O1 O -0.2483(2) 0.06576(17) 0.6416(2) 0.0589(8) Uani 1 1 d .
O2 O -0.23818(19) -0.01757(12) 0.46772(18) 0.0454(6) Uani 1 1 d .
O3 O -0.06988(17) 0.09204(11) 0.54759(16) 0.0331(5) Uani 1 1 d .
O5 O 0.3473(2) 0.06414(16) 0.9882(2) 0.0482(7) Uani 1 1 d .
O6 O 0.47588(18) 0.01493(12) 0.85280(17) 0.0449(6) Uani 1 1 d .
O7 O 0.28800(19) 0.11721(11) 0.78336(18) 0.0396(5) Uani 1 1 d .
N1 N 0.0733(2) 0.01509(13) 0.75879(18) 0.0263(5) Uani 1 1 d .
N11 N 0.0203(3) 0.21535(15) 0.7503(3) 0.0492(7) Uani 1 1 d .
N21 N 0.1556(2) 0.19283(13) 0.5588(2) 0.0343(6) Uani 1 1 d .
C1 C 0.0297(3) 0.04275(17) 0.8610(3) 0.0296(7) Uani 1 1 d .
C2 C 0.0226(4) -0.0177(2) 0.9507(3) 0.0393(8) Uani 1 1 d .
C3 C -0.0347(3) -0.03269(17) 0.6761(3) 0.0335(7) Uani 1 1 d .
C4 C 0.2090(3) -0.02434(18) 0.7984(3) 0.0331(7) Uani 1 1 d .
C11 C -0.1029(5) 0.2441(2) 0.6984(4) 0.0693(12) Uani 1 1 d .
C12 C -0.1461(8) 0.3137(3) 0.7263(6) 0.101(2) Uani 1 1 d .
C13 C -0.0542(10) 0.3567(4) 0.8120(8) 0.139(3) Uani 1 1 d .
C14 C 0.0703(8) 0.3281(4) 0.8671(7) 0.132(3) Uani 1 1 d .
H14 H 0.1327 0.3558 0.9273 0.13(2) Uiso 1 1 calc R
C15 C 0.1033(6) 0.2583(3) 0.8333(5) 0.0853(16) Uani 1 1 d .
C21 C 0.0594(4) 0.2301(2) 0.4752(3) 0.0475(9) Uani 1 1 d .
C22 C 0.0865(4) 0.2857(2) 0.4035(4) 0.0602(11) Uani 1 1 d .
C23 C 0.2191(4) 0.3046(2) 0.4168(4) 0.0631(11) Uani 1 1 d .
C24 C 0.3186(4) 0.2669(2) 0.5017(4) 0.0650(13) Uani 1 1 d .
C25 C 0.2847(3) 0.2117(2) 0.5703(3) 0.0491(9) Uani 1 1 d .
OW O -0.4955(3) 0.0515(2) 0.6354(4) 0.0654(9) Uani 1 1 d .
HO1 H -0.313(3) 0.060(2) 0.627(3) 0.048(13) Uiso 1 1 d .
HO5 H 0.397(3) 0.0451(17) 1.028(3) 0.028(10) Uiso 1 1 d .
HWA H -0.502(4) 0.045(2) 0.697(4) 0.079(18) Uiso 1 1 d .
HWB H -0.543(7) 0.028(4) 0.592(6) 0.18(3) Uiso 1 1 d .
H1A H -0.062(3) 0.0694(14) 0.829(2) 0.024(7) Uiso 1 1 d .
H1B H 0.086(2) 0.0805(14) 0.900(2) 0.019(7) Uiso 1 1 d .
H2A H -0.040(3) -0.0611(17) 0.912(3) 0.049(10) Uiso 1 1 d .
H2B H 0.110(3) -0.0361(15) 0.981(3) 0.041(9) Uiso 1 1 d .
H3A H -0.079(2) -0.0675(15) 0.717(2) 0.035(8) Uiso 1 1 d .
H3B H 0.005(2) -0.0682(14) 0.635(2) 0.031(7) Uiso 1 1 d .
H4A H 0.215(2) -0.0670(14) 0.856(2) 0.026(7) Uiso 1 1 d .
H4B H 0.223(3) -0.0454(14) 0.730(3) 0.040(9) Uiso 1 1 d .
H11 H -0.166(5) 0.209(3) 0.633(4) 0.136(19) Uiso 1 1 d .
H12 H -0.227(4) 0.330(3) 0.683(4) 0.104(19) Uiso 1 1 d .
H13 H -0.088(5) 0.396(3) 0.828(5) 0.13(2) Uiso 1 1 d .
H15 H 0.184(4) 0.246(3) 0.864(4) 0.098(19) Uiso 1 1 d .
H21 H -0.023(3) 0.2224(17) 0.472(3) 0.061(11) Uiso 1 1 d .
H22 H 0.021(3) 0.3047(19) 0.348(3) 0.069(12) Uiso 1 1 d .
H23 H 0.245(3) 0.3460(18) 0.362(3) 0.061(9) Uiso 1 1 d .
H24 H 0.396(4) 0.276(2) 0.516(3) 0.083(14) Uiso 1 1 d .
H25 H 0.339(3) 0.1828(15) 0.618(3) 0.031(9) Uiso 1 1 d .

loop_
_atom_site_aniso_label
_atom_site_aniso_U_11
_atom_site_aniso_U_22
_atom_site_aniso_U_33
_atom_site_aniso_U_23
_atom_site_aniso_U_13
_atom_site_aniso_U_12
Cu 0.0242(3) 0.0514(3) 0.0223(3) 0.00854(19) 0.0001(2) -0.00554(18)
P1 0.0205(4) 0.0522(5) 0.0217(5) -0.0040(3) 0.0052(4) -0.0038(3)
P2 0.0244(4) 0.0616(6) 0.0195(5) 0.0058(4) 0.0000(4) 0.0039(4)
O1 0.0262(14) 0.108(2) 0.0466(18) -0.0134(15) 0.0172(13) 0.0008(15)
O2 0.0341(12) 0.0645(14) 0.0295(14) -0.0056(11) -0.0016(11) -0.0145(10)
O3 0.0212(10) 0.0520(12) 0.0221(12) 0.0046(9) 0.0011(9) -0.0040(9)
O5 0.0367(14) 0.0833(19) 0.0172(16) 0.0000(12) -0.0021(12) 0.0157(13)
O6 0.0276(11) 0.0802(16) 0.0252(13) 0.0067(11) 0.0057(10) 0.0071(10)
O7 0.0264(11) 0.0562(14) 0.0267(14) 0.0082(10) -0.0057(10) -0.0060(9)
N1 0.0215(12) 0.0436(14) 0.0124(14) -0.0007(10) 0.0033(10) -0.0023(10)
N11 0.0544(18) 0.0494(17) 0.042(2) -0.0047(14) 0.0132(16) -0.0029(14)
N21 0.0261(13) 0.0429(14) 0.0305(16) 0.0060(11) 0.0041(12) -0.0015(11)
C1 0.0286(16) 0.0455(19) 0.0153(18) -0.0014(13) 0.0078(14) -0.0006(14)
C2 0.052(2) 0.050(2) 0.020(2) 0.0056(15) 0.0171(18) 0.0073(17)
C3 0.0360(17) 0.0439(19) 0.0216(19) -0.0047(14) 0.0104(15) -0.0085(14)
C4 0.0315(17) 0.0477(19) 0.020(2) 0.0056(14) 0.0084(16) 0.0077(14)
C11 0.086(3) 0.065(3) 0.059(3) -0.001(2) 0.026(3) 0.021(3)
C12 0.131(6) 0.077(4) 0.104(5) 0.007(3) 0.050(5) 0.041(4)
C13 0.230(10) 0.057(4) 0.165(8) -0.019(4) 0.112(8) 0.008(5)
C14 0.148(6) 0.091(5) 0.164(7) -0.080(5) 0.058(6) -0.041(4)
C15 0.085(4) 0.089(4) 0.083(4) -0.040(3) 0.028(3) -0.030(3)
C21 0.037(2) 0.053(2) 0.048(3) 0.0141(17) 0.0077(19) 0.0057(16)
C22 0.066(3) 0.056(2) 0.051(3) 0.022(2) 0.007(2) 0.013(2)
C23 0.075(3) 0.048(2) 0.068(3) 0.019(2) 0.027(3) -0.006(2)
C24 0.046(2) 0.073(3) 0.078(3) 0.023(2) 0.022(3) -0.012(2)
C25 0.035(2) 0.058(2) 0.049(3) 0.0164(19) 0.0053(19) 0.0019(17)
OW 0.0457(16) 0.115(3) 0.036(2) -0.0011(18) 0.0144(16) -0.0166(15)

loop_
_atom_type_symbol
_atom_type_description
_atom_type_scat_dispersion_real
_atom_type_scat_dispersion_imag
_atom_type_scat_source
C C 0.0181 0.0091 'International Tables Vol C Tables 4.2.6.8 and 6.1.1.4'
H H 0.0000 0.0000 'International Tables Vol C Tables 4.2.6.8 and 6.1.1.4'
N N 0.0311 0.0180 'International Tables Vol C Tables 4.2.6.8 and 6.1.1.4'
O O 0.0492 0.0322 'International Tables Vol C Tables 4.2.6.8 and 6.1.1.4'
P P 0.2955 0.4335 'International Tables Vol C Tables 4.2.6.8 and 6.1.1.4'
Cu Cu -1.9646 0.5888 'International Tables Vol C Tables 4.2.6.8 and 6.1.1.4'

loop_
_geom_angle_atom_site_label_1
_geom_angle_atom_site_label_2
_geom_angle_atom_site_label_3
_geom_angle
_geom_angle_site_symmetry_1
_geom_angle_site_symmetry_3
O3 Cu O7 171.95(8) . .
O3 Cu N21 92.46(9) . .
O7 Cu N21 92.98(9) . .
O3 Cu N1 87.78(8) . .
O7 Cu N1 85.82(8) . .
N21 Cu N1 169.88(9) . .
O3 Cu N11 92.83(9) . .
O7 Cu N11 93.36(9) . .
N21 Cu N11 87.06(9) . .
N1 Cu N11 103.04(9) . .
O2 P1 O3 114.82(11) . .
O2 P1 O1 113.52(13) . .
O3 P1 O1 107.43(14) . .
O2 P1 C3 109.76(13) . .
O3 P1 C3 102.74(12) . .
O1 P1 C3 107.84(15) . .
O6 P2 O7 116.23(12) . .
O6 P2 O5 111.28(12) . .
O7 P2 O5 108.14(14) . .
O6 P2 C4 109.44(13) . .
O7 P2 C4 103.14(13) . .
O5 P2 C4 108.06(15) . .
P1 O1 HO1 122(3) . .
P1 O3 Cu 118.26(11) . .
P2 O5 HO5 113(3) . .
P2 O7 Cu 118.63(10) . .
C3 N1 C4 112.8(2) . .
C3 N1 C1 111.2(2) . .
C4 N1 C1 112.3(2) . .
C3 N1 Cu 107.85(17) . .
C4 N1 Cu 103.90(16) . .
C1 N1 Cu 108.37(17) . .
C15 N11 C11 116.2(4) . .
C15 N11 Cu 120.4(3) . .
C11 N11 Cu 121.3(3) . .
C21 N21 C25 116.3(3) . .
C21 N21 Cu 121.4(2) . .
C25 N21 Cu 122.3(2) . .
N1 C1 C2 116.2(2) . .
N1 C1 H1A 108.8(14) . .
C2 C1 H1A 109.5(14) . .
N1 C1 H1B 109.9(15) . .
C2 C1 H1B 107.8(16) . .
H1A C1 H1B 104(2) . .
C1 C2 C2 110.9(3) . 3_557
C1 C2 H2A 111.4(17) . .
C2 C2 H2A 110.4(16) 3_557 .
C1 C2 H2B 105.3(18) . .
C2 C2 H2B 109(2) 3_557 .
H2A C2 H2B 109(2) . .
N1 C3 P1 110.05(19) . .
N1 C3 H3A 113.0(16) . .
P1 C3 H3A 110.8(15) . .
N1 C3 H3B 110.1(14) . .
P1 C3 H3B 111.1(15) . .
H3A C3 H3B 101(2) . .
N1 C4 P2 109.5(2) . .
N1 C4 H4A 113.9(14) . .
P2 C4 H4A 111.2(15) . .
N1 C4 H4B 106.7(17) . .
P2 C4 H4B 107.3(16) . .
H4A C4 H4B 108(2) . .
N11 C11 C12 124.0(6) . .
N11 C11 H11 115(3) . .
C12 C11 H11 121(3) . .
C11 C12 C13 117.4(7) . .
C11 C12 H12 118(3) . .
C13 C12 H12 124(3) . .
C14 C13 C12 119.6(7) . .
C14 C13 H13 128(4) . .
C12 C13 H13 112(4) . .
C13 C14 C15 118.6(7) . .
C13 C14 H14 120.7 . .
C15 C14 H14 120.7 . .
N11 C15 C14 124.3(6) . .
N11 C15 H15 121(3) . .
C14 C15 H15 115(3) . .
N21 C21 C22 123.8(3) . .
N21 C21 H21 117(2) . .
C22 C21 H21 118(2) . .
C23 C22 C21 119.3(4) . .
C23 C22 H22 121(2) . .
C21 C22 H22 119(2) . .
C24 C23 C22 117.7(4) . .
C24 C23 H23 120.2(17) . .
C22 C23 H23 122.1(17) . .
C23 C24 C25 120.2(4) . .
C23 C24 H24 123(3) . .
C25 C24 H24 116(3) . .
N21 C25 C24 122.8(4) . .
N21 C25 H25 111.3(19) . .
C24 C25 H25 125.7(19) . .
HWA OW HWB 112(6) . .

loop_
_geom_bond_atom_site_label_1
_geom_bond_atom_site_label_2
_geom_bond_distance
_geom_bond_site_symmetry_2
Cu O3 1.9419(18) .
Cu O7 1.9585(19) .
Cu N21 2.036(2) .
Cu N1 2.112(2) .
Cu N11 2.363(3) .
P1 O2 1.499(2) .
P1 O3 1.5208(18) .
P1 O1 1.545(2) .
P1 C3 1.803(3) .
P2 O6 1.5021(19) .
P2 O7 1.5139(19) .
P2 O5 1.559(2) .
P2 C4 1.805(3) .
O1 HO1 0.64(3) .
O5 HO5 0.67(3) .
N1 C3 1.484(3) .
N1 C4 1.492(3) .
N1 C1 1.497(3) .
N11 C15 1.314(5) .
N11 C11 1.321(4) .
N21 C21 1.329(4) .
N21 C25 1.334(4) .
C1 C2 1.511(4) .
C1 H1A 1.01(2) .
C1 H1B 0.90(2) .
C2 C2 1.518(6) 3_557
C2 H2A 1.00(3) .
C2 H2B 0.91(3) .
C3 H3A 0.97(3) .
C3 H3B 0.96(3) .
C4 H4A 0.99(2) .
C4 H4B 0.94(3) .
C11 C12 1.360(6) .
C11 H11 1.04(5) .
C12 C13 1.372(10) .
C12 H12 0.88(4) .
C13 C14 1.338(9) .
C13 H13 0.82(5) .
C14 C15 1.351(7) .
C14 H14 0.9300 .
C15 H15 0.83(4) .
C21 C22 1.369(5) .
C21 H21 0.85(3) .
C22 C23 1.364(5) .
C22 H22 0.85(3) .
C23 C24 1.359(5) .
C23 H23 1.06(3) .
C24 C25 1.371(5) .
C24 H24 0.78(4) .
C25 H25 0.83(3) .
OW HWA 0.76(5) .
OW HWB 0.71(6) .
